data_7024415
loop_
_publ_author_name
'Mulyana, Yanyan'
'Poneti, Giordano'
'Moubaraki, Boujemaa'
'Murray, Keith S.'
'Abrahams, Brendan F.'
'Sorace, Lorenzo'
'Boskovic, Colette'

_publ_section_title
;
 Solvation effects on the valence tautomeric transition of a cobalt
 complex in the solid state
;
_journal_issue 20
_journal_name_full 'Dalton Transactions'
_journal_page_first 4757
_journal_paper_doi 10.1039/b916749h
_journal_volume 39
_journal_year 2010
_chemical_formula_sum 'C46 H62 Co N6 O4'
_chemical_formula_weight 821.95
_chemical_name_systematic
;
?
;
_space_group_IT_number 15
_symmetry_cell_setting monoclinic
_symmetry_space_group_name_Hall '-C 2yc'
_symmetry_space_group_name_H-M 'C 1 2/c 1'
_atom_sites_solution_hydrogens geom
_atom_sites_solution_primary direct
_atom_sites_solution_secondary difmap
_audit_creation_method SHELXL-97
_cell_angle_alpha 90.00
_cell_angle_beta 119.949(5)
_cell_angle_gamma 90.00
_cell_formula_units_Z 4
_cell_length_a 32.181(5)
_cell_length_b 8.875(2)
_cell_length_c 18.171(3)
_cell_measurement_temperature 130(2)
_cell_volume 4496.8(15)
_computing_structure_refinement 'SHELXL-97 (Sheldrick, 1997)'
_diffrn_ambient_temperature 130(2)
_diffrn_measured_fraction_theta_full 0.987
_diffrn_measured_fraction_theta_max 0.987
_diffrn_radiation_monochromator graphite
_diffrn_radiation_source 'fine-focus sealed tube'
_diffrn_radiation_type MoK\a
_diffrn_radiation_wavelength 0.71073
_diffrn_reflns_av_R_equivalents 0.1206
_diffrn_reflns_av_sigmaI/netI 0.1813
_diffrn_reflns_limit_h_max 41
_diffrn_reflns_limit_h_min -41
_diffrn_reflns_limit_k_max 11
_diffrn_reflns_limit_k_min -11
_diffrn_reflns_limit_l_max 23
_diffrn_reflns_limit_l_min -17
_diffrn_reflns_number 13753
_diffrn_reflns_theta_full 27.53
_diffrn_reflns_theta_max 27.53
_diffrn_reflns_theta_min 1.46
_exptl_absorpt_coefficient_mu 0.429
_exptl_absorpt_correction_T_max 0.9583
_exptl_absorpt_correction_T_min 0.9003
_exptl_absorpt_correction_type multi-scan
_exptl_absorpt_process_details SADABS
_exptl_crystal_colour 'dark green'
_exptl_crystal_density_diffrn 1.214
_exptl_crystal_density_method 'not measured'
_exptl_crystal_description block
_exptl_crystal_F_000 1756
_exptl_crystal_size_max 0.25
_exptl_crystal_size_mid 0.12
_exptl_crystal_size_min 0.10
_refine_diff_density_max 0.830
_refine_diff_density_min -0.903
_refine_diff_density_rms 0.073
_refine_ls_extinction_method none
_refine_ls_goodness_of_fit_ref 0.786
_refine_ls_hydrogen_treatment constr
_refine_ls_matrix_type full
_refine_ls_number_parameters 261
_refine_ls_number_reflns 5121
_refine_ls_number_restraints 0
_refine_ls_restrained_S_all 0.786
_refine_ls_R_factor_all 0.1208
_refine_ls_R_factor_gt 0.0586
_refine_ls_shift/su_max 0.000
_refine_ls_shift/su_mean 0.000
_refine_ls_structure_factor_coef Fsqd
_refine_ls_weighting_details 'calc w=1/[\s^2^(Fo^2^)+(0.0200P)^2^+0.0000P] where P=(Fo^2^+2Fc^2^)/3'
_refine_ls_weighting_scheme calc
_refine_ls_wR_factor_gt 0.1001
_refine_ls_wR_factor_ref 0.1162
_reflns_number_gt 2634
_reflns_number_total 5121
_reflns_threshold_expression >2sigma(I)
_cod_data_source_file b916749h.txt
_cod_data_source_block compound_1_mecn
_cod_original_cell_volume 4496.8(14)
_cod_original_sg_symbol_H-M C2/c
_cod_database_code 7024415

loop_
_symmetry_equiv_pos_as_xyz
'x, y, z'
'-x, y, -z+1/2'
'x+1/2, y+1/2, z'
'-x+1/2, y+1/2, -z+1/2'
'-x, -y, -z'
'x, -y, z-1/2'
'-x+1/2, -y+1/2, -z'
'x+1/2, -y+1/2, z-1/2'

loop_
_atom_site_label
_atom_site_type_symbol
_atom_site_fract_x
_atom_site_fract_y
_atom_site_fract_z
_atom_site_U_iso_or_equiv
_atom_site_adp_type
_atom_site_occupancy
_atom_site_symmetry_multiplicity
_atom_site_calc_flag
_atom_site_refinement_flags
Co01 Co 0.5000 0.0000 0.5000 0.01771(16) Uani 1 2 d S
O1 O 0.44403(7) -0.1024(2) 0.47914(13) 0.0199(5) Uani 1 1 d .
O2 O 0.47283(6) 0.1756(2) 0.51682(13) 0.0186(5) Uani 1 1 d .
N1 N 0.52848(8) -0.0487(3) 0.61985(17) 0.0207(6) Uani 1 1 d .
C19 C 0.54560(11) 0.0608(4) 0.6795(2) 0.0263(8) Uani 1 1 d .
H4 H 0.5438 0.1625 0.6618 0.032 Uiso 1 1 calc R
C3 C 0.40086(10) 0.2513(3) 0.51902(19) 0.0174(7) Uani 1 1 d .
C1 C 0.41452(10) -0.0085(3) 0.48764(18) 0.0175(7) Uani 1 1 d .
N3 N 0.38552(13) 0.5705(4) 0.2417(2) 0.0671(12) Uani 1 1 d .
C2 C 0.43026(10) 0.1439(3) 0.50923(19) 0.0159(7) Uani 1 1 d .
N2 N 0.27613(12) 0.4508(4) 0.3047(2) 0.0553(10) Uani 1 1 d .
C22 C 0.36644(13) 0.6560(4) 0.2604(2) 0.0405(10) Uani 1 1 d .
C11 C 0.41653(11) 0.4171(3) 0.5407(2) 0.0202(7) Uani 1 1 d .
C6 C 0.37069(10) -0.0544(3) 0.47806(19) 0.0171(7) Uani 1 1 d .
H013 H 0.3609 -0.1564 0.4645 0.021 Uiso 1 1 calc R
C4 C 0.35779(10) 0.1977(3) 0.50958(19) 0.0206(7) Uani 1 1 d .
H014 H 0.3381 0.2668 0.5182 0.025 Uiso 1 1 calc R
C10 C 0.25333(11) 0.1089(4) 0.4162(2) 0.0320(9) Uani 1 1 d .
H01A H 0.2225 0.0795 0.4106 0.048 Uiso 1 1 calc R
H01B H 0.2513 0.1034 0.3606 0.048 Uiso 1 1 calc R
H01C H 0.2611 0.2123 0.4379 0.048 Uiso 1 1 calc R
C5 C 0.34135(10) 0.0473(3) 0.4881(2) 0.0193(7) Uani 1 1 d .
C12 C 0.42646(12) 0.4841(3) 0.4725(2) 0.0315(8) Uani 1 1 d .
H01D H 0.4366 0.5893 0.4864 0.047 Uiso 1 1 calc R
H01E H 0.3972 0.4791 0.4168 0.047 Uiso 1 1 calc R
H01F H 0.4519 0.4261 0.4709 0.047 Uiso 1 1 calc R
C16 C 0.55157(11) -0.2298(4) 0.7310(2) 0.0296(9) Uani 1 1 d .
H018 H 0.5537 -0.3324 0.7474 0.035 Uiso 1 1 calc R
C8 C 0.27855(10) -0.1577(3) 0.4436(2) 0.0308(9) Uani 1 1 d .
H01G H 0.2477 -0.1832 0.4391 0.046 Uiso 1 1 calc R
H01H H 0.3031 -0.2291 0.4819 0.046 Uiso 1 1 calc R
H01I H 0.2756 -0.1632 0.3873 0.046 Uiso 1 1 calc R
C15 C 0.53147(10) -0.1914(4) 0.6463(2) 0.0253(8) Uani 1 1 d .
H020 H 0.5192 -0.2694 0.6050 0.030 Uiso 1 1 calc R
C18 C 0.56573(11) 0.0305(3) 0.7655(2) 0.0306(9) Uani 1 1 d .
H021 H 0.5774 0.1097 0.8060 0.037 Uiso 1 1 calc R
C17 C 0.56839(11) -0.1181(4) 0.7908(2) 0.0340(9) Uani 1 1 d .
H022 H 0.5818 -0.1422 0.8492 0.041 Uiso 1 1 calc R
C13 C 0.46174(11) 0.4271(3) 0.6280(2) 0.0311(9) Uani 1 1 d .
H02A H 0.4716 0.5327 0.6411 0.047 Uiso 1 1 calc R
H02B H 0.4875 0.3689 0.6277 0.047 Uiso 1 1 calc R
H02C H 0.4551 0.3863 0.6712 0.047 Uiso 1 1 calc R
C7 C 0.29294(10) 0.0013(4) 0.4787(2) 0.0232(7) Uani 1 1 d .
C14 C 0.37764(11) 0.5142(3) 0.5425(2) 0.0310(8) Uani 1 1 d .
H02D H 0.3889 0.6185 0.5562 0.046 Uiso 1 1 calc R
H02E H 0.3707 0.4752 0.5856 0.046 Uiso 1 1 calc R
H02F H 0.3484 0.5110 0.4867 0.046 Uiso 1 1 calc R
C20 C 0.29656(13) 0.3532(5) 0.2961(3) 0.0426(11) Uani 1 1 d .
C9 C 0.29679(11) 0.0104(4) 0.5663(2) 0.0327(8) Uani 1 1 d .
H02G H 0.2662 -0.0192 0.5613 0.049 Uiso 1 1 calc R
H02H H 0.3045 0.1139 0.5876 0.049 Uiso 1 1 calc R
H02I H 0.3221 -0.0576 0.6057 0.049 Uiso 1 1 calc R
C21 C 0.32208(13) 0.2283(4) 0.2836(3) 0.0518(11) Uani 1 1 d .
H21A H 0.2989 0.1541 0.2450 0.078 Uiso 1 1 calc R
H21B H 0.3434 0.1805 0.3384 0.078 Uiso 1 1 calc R
H21C H 0.3411 0.2666 0.2590 0.078 Uiso 1 1 calc R
C23 C 0.34262(13) 0.7657(4) 0.2866(2) 0.0500(11) Uani 1 1 d .
H23A H 0.3224 0.7129 0.3046 0.075 Uiso 1 1 calc R
H23B H 0.3226 0.8324 0.2388 0.075 Uiso 1 1 calc R
H23C H 0.3668 0.8256 0.3340 0.075 Uiso 1 1 calc R

loop_
_atom_site_aniso_label
_atom_site_aniso_U_11
_atom_site_aniso_U_22
_atom_site_aniso_U_33
_atom_site_aniso_U_23
_atom_site_aniso_U_13
_atom_site_aniso_U_12
Co01 0.0179(3) 0.0138(3) 0.0225(4) -0.0019(3) 0.0109(3) -0.0011(3)
O1 0.0171(11) 0.0161(12) 0.0278(14) 0.0002(10) 0.0120(11) 0.0003(9)
O2 0.0183(11) 0.0107(11) 0.0288(14) -0.0024(9) 0.0131(11) -0.0013(9)
N1 0.0194(14) 0.0159(14) 0.0297(18) 0.0001(12) 0.0145(14) 0.0003(11)
C19 0.0283(19) 0.0175(17) 0.031(2) -0.0026(16) 0.0131(18) -0.0014(14)
C3 0.0195(17) 0.0160(17) 0.0172(19) 0.0005(14) 0.0096(15) 0.0008(13)
C1 0.0188(15) 0.0140(16) 0.0184(17) 0.0020(15) 0.0084(14) 0.0040(15)
N3 0.082(3) 0.069(3) 0.059(3) -0.003(2) 0.041(3) 0.017(2)
C2 0.0195(16) 0.0148(17) 0.0125(18) 0.0004(13) 0.0074(15) -0.0004(13)
N2 0.056(2) 0.050(2) 0.053(3) 0.0068(19) 0.023(2) 0.0034(18)
C22 0.044(2) 0.043(3) 0.032(3) -0.003(2) 0.017(2) -0.005(2)
C11 0.0244(18) 0.0123(17) 0.023(2) -0.0022(14) 0.0110(17) 0.0003(13)
C6 0.0209(17) 0.0140(16) 0.0168(18) -0.0014(13) 0.0096(16) -0.0021(13)
C4 0.0226(17) 0.0190(17) 0.0184(19) 0.0001(14) 0.0088(16) 0.0063(14)
C10 0.0231(19) 0.032(2) 0.039(2) 0.0010(18) 0.0135(19) 0.0016(16)
C5 0.0215(17) 0.0180(17) 0.0197(19) 0.0029(14) 0.0113(16) 0.0002(13)
C12 0.047(2) 0.0169(18) 0.036(2) 0.0016(17) 0.0245(19) -0.0012(17)
C16 0.035(2) 0.024(2) 0.031(2) 0.0087(17) 0.0180(19) 0.0001(16)
C8 0.0235(19) 0.027(2) 0.046(3) 0.0010(18) 0.020(2) -0.0029(15)
C15 0.0258(19) 0.0230(19) 0.031(2) -0.0002(16) 0.0166(18) -0.0002(15)
C18 0.034(2) 0.027(2) 0.023(2) -0.0064(16) 0.0079(18) -0.0018(15)
C17 0.037(2) 0.041(2) 0.020(2) -0.0009(18) 0.0110(19) -0.0003(18)
C13 0.031(2) 0.0188(19) 0.035(2) -0.0081(16) 0.0110(19) -0.0006(15)
C7 0.0218(16) 0.0206(16) 0.0278(19) 0.0041(18) 0.0128(15) 0.0020(16)
C14 0.0351(19) 0.0159(18) 0.042(2) -0.0064(17) 0.0194(19) -0.0001(16)
C20 0.041(2) 0.041(3) 0.034(3) 0.004(2) 0.009(2) -0.007(2)
C9 0.0320(19) 0.0310(19) 0.042(2) -0.0020(19) 0.0234(19) -0.0029(17)
C21 0.050(3) 0.053(3) 0.043(3) -0.004(2) 0.015(2) -0.002(2)
C23 0.053(3) 0.057(3) 0.041(3) -0.016(2) 0.024(2) -0.005(2)

loop_
_atom_type_symbol
_atom_type_description
_atom_type_scat_dispersion_real
_atom_type_scat_dispersion_imag
_atom_type_scat_source
C C 0.0033 0.0016 'International Tables Vol C Tables 4.2.6.8 and 6.1.1.4'
H H 0.0000 0.0000 'International Tables Vol C Tables 4.2.6.8 and 6.1.1.4'
N N 0.0061 0.0033 'International Tables Vol C Tables 4.2.6.8 and 6.1.1.4'
O O 0.0106 0.0060 'International Tables Vol C Tables 4.2.6.8 and 6.1.1.4'
Co Co 0.3494 0.9721 'International Tables Vol C Tables 4.2.6.8 and 6.1.1.4'

loop_
_geom_angle_atom_site_label_1
_geom_angle_atom_site_label_2
_geom_angle_atom_site_label_3
_geom_angle
_geom_angle_site_symmetry_1
_geom_angle_site_symmetry_3
O1 Co01 O1 180.00(7) . 5_656
O1 Co01 O2 92.46(8) . 5_656
O1 Co01 O2 87.54(8) 5_656 5_656
O1 Co01 O2 87.54(8) . .
O1 Co01 O2 92.46(8) 5_656 .
O2 Co01 O2 180.00(12) 5_656 .
O1 Co01 N1 90.76(9) . 5_656
O1 Co01 N1 89.24(9) 5_656 5_656
O2 Co01 N1 89.99(9) 5_656 5_656
O2 Co01 N1 90.01(9) . 5_656
O1 Co01 N1 89.24(9) . .
O1 Co01 N1 90.76(9) 5_656 .
O2 Co01 N1 90.01(9) 5_656 .
O2 Co01 N1 89.99(9) . .
N1 Co01 N1 180.00(8) 5_656 .
C1 O1 Co01 110.00(17) . .
C2 O2 Co01 110.10(16) . .
C15 N1 C19 117.7(3) . .
C15 N1 Co01 121.4(2) . .
C19 N1 Co01 120.9(2) . .
N1 C19 C18 122.5(3) . .
C4 C3 C2 116.2(3) . .
C4 C3 C11 122.4(3) . .
C2 C3 C11 121.4(2) . .
O1 C1 C6 122.7(3) . .
O1 C1 C2 116.7(2) . .
C6 C1 C2 120.6(3) . .
O2 C2 C3 124.1(2) . .
O2 C2 C1 115.6(2) . .
C3 C2 C1 120.3(3) . .
N3 C22 C23 178.7(5) . .
C13 C11 C14 108.1(2) . .
C13 C11 C3 109.9(2) . .
C14 C11 C3 112.1(2) . .
C13 C11 C12 109.8(2) . .
C14 C11 C12 107.4(3) . .
C3 C11 C12 109.5(3) . .
C5 C6 C1 120.6(3) . .
C3 C4 C5 124.6(3) . .
C6 C5 C4 117.8(3) . .
C6 C5 C7 122.2(3) . .
C4 C5 C7 120.0(3) . .
C17 C16 C15 119.1(3) . .
N1 C15 C16 122.8(3) . .
C17 C18 C19 118.4(3) . .
C16 C17 C18 119.5(3) . .
C8 C7 C9 109.5(3) . .
C8 C7 C5 111.9(2) . .
C9 C7 C5 108.6(3) . .
C8 C7 C10 107.4(3) . .
C9 C7 C10 109.8(3) . .
C5 C7 C10 109.7(2) . .
N2 C20 C21 179.1(5) . .

loop_
_geom_bond_atom_site_label_1
_geom_bond_atom_site_label_2
_geom_bond_distance
_geom_bond_site_symmetry_2
Co01 O1 1.8792(18) .
Co01 O1 1.8792(18) 5_656
Co01 O2 1.8855(18) 5_656
Co01 O2 1.8855(18) .
Co01 N1 1.943(3) 5_656
Co01 N1 1.943(3) .
O1 C1 1.329(3) .
O2 C2 1.337(3) .
N1 C15 1.341(3) .
N1 C19 1.351(4) .
C19 C18 1.387(4) .
C3 C4 1.393(4) .
C3 C2 1.415(4) .
C3 C11 1.542(4) .
C1 C6 1.393(4) .
C1 C2 1.429(4) .
N3 C22 1.131(4) .
N2 C20 1.145(4) .
C22 C23 1.458(5) .
C11 C13 1.528(4) .
C11 C14 1.533(4) .
C11 C12 1.546(4) .
C6 C5 1.382(4) .
C4 C5 1.417(4) .
C10 C7 1.543(4) .
C5 C7 1.536(4) .
C16 C17 1.367(4) .
C16 C15 1.381(4) .
C8 C7 1.522(4) .
C18 C17 1.385(4) .
C7 C9 1.535(4) .
C20 C21 1.463(5) .
